data_7111500
loop_
_publ_author_name
'Zhang, Jie-Peng'
'Chen, Xiao-Ming'

_publ_section_title
;
 Crystal engineering of binary metal imidazolate and triazolate frameworks
;
_journal_issue 16
_journal_name_full 'Chemical Communications'
_journal_page_first 1689
_journal_page_last 1699
_journal_paper_doi 10.1039/b516367f
_journal_year 2006
_chemical_formula_sum 'C3 H3 Cu N2'
_chemical_formula_weight 130.61
_chemical_name_systematic
;
?
;
_space_group_IT_number 15
_symmetry_cell_setting monoclinic
_symmetry_space_group_name_Hall '-C 2yc'
_symmetry_space_group_name_H-M 'C 1 2/c 1'
_atom_sites_solution_hydrogens geom
_atom_sites_solution_primary direct
_atom_sites_solution_secondary difmap
_audit_creation_method SHELXL-97
_cell_angle_alpha 90.00
_cell_angle_beta 99.850(2)
_cell_angle_gamma 90.00
_cell_formula_units_Z 32
_cell_length_a 16.1207(17)
_cell_length_b 16.1229(17)
_cell_length_c 13.1021(14)
_cell_measurement_temperature 123(2)
_cell_volume 3355.2(6)
_computing_cell_refinement 'SAINT-PLUS for Windows NT, Ver. 6.0, Bruker AXS Inc., 1997.'
_computing_data_collection 'SMART for Windows NT, Bruker AXS Inc., 1998.'
_computing_data_reduction 'SAINT-PLUS for Windows NT, Ver. 6.0, Bruker AXS Inc., 1997.'
_computing_molecular_graphics 'XP-Interactive Molecular Graphics, Ver. 6.10, Bruker AXS Inc., 2000.'
_computing_publication_material 'SHELXTL-Bruker AXS Inc., 1998.'
_computing_structure_refinement 'SHELXL-97 (Sheldrick, 1997)'
_computing_structure_solution 'SHELXS-97 (Sheldrick, 1990)'
_diffrn_ambient_temperature 123(2)
_diffrn_measured_fraction_theta_full 0.963
_diffrn_measured_fraction_theta_max 0.963
_diffrn_measurement_device_type 'Bruker Apex CCD'
_diffrn_measurement_method '\w scan'
_diffrn_radiation_monochromator graphite
_diffrn_radiation_source 'fine-focus sealed tube'
_diffrn_radiation_type MoK\a
_diffrn_radiation_wavelength 0.71073
_diffrn_reflns_av_R_equivalents 0.0325
_diffrn_reflns_av_sigmaI/netI 0.0470
_diffrn_reflns_limit_h_max 21
_diffrn_reflns_limit_h_min -20
_diffrn_reflns_limit_k_max 16
_diffrn_reflns_limit_k_min -21
_diffrn_reflns_limit_l_max 15
_diffrn_reflns_limit_l_min -17
_diffrn_reflns_number 10099
_diffrn_reflns_theta_full 28.02
_diffrn_reflns_theta_max 28.02
_diffrn_reflns_theta_min 1.80
_exptl_absorpt_coefficient_mu 5.012
_exptl_absorpt_correction_T_max 0.5404
_exptl_absorpt_correction_T_min 0.3342
_exptl_absorpt_correction_type multi-scan
_exptl_absorpt_process_details SADABS
_exptl_crystal_colour yellow
_exptl_crystal_density_diffrn 2.069
_exptl_crystal_density_method 'not measured'
_exptl_crystal_description prism
_exptl_crystal_F_000 2048
_exptl_crystal_size_max 0.28
_exptl_crystal_size_mid 0.20
_exptl_crystal_size_min 0.14
_refine_diff_density_max 1.189
_refine_diff_density_min -0.499
_refine_diff_density_rms 0.122
_refine_ls_extinction_method none
_refine_ls_goodness_of_fit_ref 1.002
_refine_ls_hydrogen_treatment mixed
_refine_ls_matrix_type full
_refine_ls_number_parameters 217
_refine_ls_number_reflns 3913
_refine_ls_number_restraints 0
_refine_ls_restrained_S_all 1.002
_refine_ls_R_factor_all 0.1084
_refine_ls_R_factor_gt 0.0554
_refine_ls_shift/su_max 0.001
_refine_ls_shift/su_mean 0.000
_refine_ls_structure_factor_coef Fsqd
_refine_ls_weighting_details 'calc w=1/[\s^2^(Fo^2^)+(0.0620P)^2^+0.0000P] where P=(Fo^2^+2Fc^2^)/3'
_refine_ls_weighting_scheme calc
_refine_ls_wR_factor_gt 0.1230
_refine_ls_wR_factor_ref 0.1463
_reflns_number_gt 2093
_reflns_number_total 3913
_reflns_threshold_expression >2sigma(I)
_cod_data_source_file b516367fsup1.cif
_cod_data_source_block Cuim
_cod_depositor_comments
;
The following automatic conversions were performed:

'_symmetry_cell_setting' value 'Monoclinic' changed to 'monoclinic'
according to /home/saulius/struct/CIF-dictionaries/cif_core.dic
dictionary named 'cif_core.dic' version 2.4.2 from
2011-04-26.

'_exptl_absorpt_correction_type' value 'Multi-scan'
changed to 'multi-scan' according to
/home/saulius/struct/CIF-dictionaries/cif_core.dic dictionary named
'cif_core.dic' version 2.4.2 from 2011-04-26.

Automatic conversion script
Id: cif_fix_values 1891 2012-01-12 08:04:46Z andrius 
;
_cod_original_sg_symbol_H-M C2/c
_cod_database_code 7111500

loop_
_symmetry_equiv_pos_as_xyz
'x, y, z'
'x, -y, z+1/2'
'x+1/2, y+1/2, z'
'x+1/2, -y+1/2, z+1/2'
'-x, -y, -z'
'-x, y, -z-1/2'
'-x+1/2, -y+1/2, -z'
'-x+1/2, y+1/2, -z-1/2'

loop_
_atom_site_label
_atom_site_type_symbol
_atom_site_fract_x
_atom_site_fract_y
_atom_site_fract_z
_atom_site_U_iso_or_equiv
_atom_site_adp_type
_atom_site_occupancy
_atom_site_symmetry_multiplicity
_atom_site_calc_flag
_atom_site_refinement_flags
Cu1 Cu 0.51055(4) 0.58753(4) 0.85789(5) 0.0278(2) Uani 1 1 d .
Cu2 Cu 0.76663(4) 0.34398(4) 0.85480(5) 0.0280(2) Uani 1 1 d .
Cu3 Cu 0.73945(4) 0.34023(4) 0.64671(5) 0.0287(2) Uani 1 1 d .
Cu4 Cu 0.98361(4) 0.59533(4) 0.64227(5) 0.0284(2) Uani 1 1 d .
N1 N 0.6165(3) 0.5399(2) 0.8666(3) 0.0246(10) Uani 1 1 d .
N2 N 0.7186(3) 0.4478(2) 0.8592(3) 0.0247(10) Uani 1 1 d .
N3 N 0.8128(3) 0.2384(2) 0.8615(3) 0.0265(10) Uani 1 1 d .
N4 N 0.9082(2) 0.1381(2) 0.8628(3) 0.0225(10) Uani 1 1 d .
N5 N 0.8432(3) 0.3888(2) 0.6429(3) 0.0251(10) Uani 1 1 d .
N6 N 0.9347(3) 0.4910(2) 0.6356(3) 0.0241(10) Uani 1 1 d .
N7 N 1.0327(3) 0.6989(2) 0.6364(3) 0.0242(10) Uani 1 1 d .
N8 N 1.1330(3) 0.7942(2) 0.6398(3) 0.0257(10) Uani 1 1 d .
C1 C 0.6361(4) 0.4627(3) 0.8415(4) 0.0266(13) Uani 1 1 d .
H1 H 0.5953 0.4226 0.8137 0.032 Uiso 1 1 calc R
C2 C 0.7550(3) 0.5210(3) 0.8979(4) 0.0300(13) Uani 1 1 d .
H2 H 0.8136 0.5310 0.9182 0.036 Uiso 1 1 calc R
C3 C 0.6923(3) 0.5765(3) 0.9018(4) 0.0312(13) Uani 1 1 d .
H3 H 0.7001 0.6321 0.9254 0.037 Uiso 1 1 calc R
C4 C 0.8888(3) 0.2176(3) 0.8417(4) 0.0244(13) Uani 1 1 d .
H4 H 0.9251 0.2553 0.8153 0.029 Uiso 1 1 calc R
C5 C 0.8396(3) 0.1062(3) 0.8985(4) 0.0301(13) Uani 1 1 d .
H5 H 0.8335 0.0506 0.9198 0.036 Uiso 1 1 calc R
C6 C 0.7822(3) 0.1672(3) 0.8982(4) 0.0317(13) Uani 1 1 d .
H6 H 0.7291 0.1616 0.9199 0.038 Uiso 1 1 calc R
C7 C 0.8599(4) 0.4691(3) 0.6593(4) 0.0271(13) Uani 1 1 d .
H7 H 0.8230 0.5066 0.6850 0.032 Uiso 1 1 calc R
C8 C 0.9668(3) 0.4198(3) 0.6004(4) 0.0318(14) Uani 1 1 d .
H8 H 1.0192 0.4150 0.5770 0.038 Uiso 1 1 calc R
C9 C 0.9111(3) 0.3574(3) 0.6048(4) 0.0316(13) Uani 1 1 d .
H9 H 0.9179 0.3015 0.5849 0.038 Uiso 1 1 calc R
C10 C 1.1158(3) 0.7153(3) 0.6583(4) 0.0253(13) Uani 1 1 d .
H10 H 1.1574 0.6752 0.6839 0.030 Uiso 1 1 calc R
C11 C 1.0561(3) 0.8303(3) 0.6027(4) 0.0302(13) Uani 1 1 d .
H11 H 1.0471 0.8864 0.5817 0.036 Uiso 1 1 calc R
C12 C 0.9957(3) 0.7718(3) 0.6016(4) 0.0296(13) Uani 1 1 d .
H12 H 0.9370 0.7803 0.5800 0.036 Uiso 1 1 calc R

loop_
_atom_site_aniso_label
_atom_site_aniso_U_11
_atom_site_aniso_U_22
_atom_site_aniso_U_33
_atom_site_aniso_U_23
_atom_site_aniso_U_13
_atom_site_aniso_U_12
Cu1 0.0257(4) 0.0252(4) 0.0319(4) -0.0005(3) 0.0029(3) 0.0153(3)
Cu2 0.0264(4) 0.0246(4) 0.0339(5) 0.0021(3) 0.0071(3) 0.0130(3)
Cu3 0.0238(4) 0.0281(4) 0.0337(5) 0.0026(3) 0.0033(3) -0.0123(3)
Cu4 0.0261(4) 0.0282(4) 0.0313(4) -0.0024(3) 0.0063(3) -0.0157(3)
N1 0.027(2) 0.024(2) 0.024(3) 0.0020(18) 0.008(2) 0.009(2)
N2 0.024(2) 0.020(2) 0.031(3) 0.0028(18) 0.008(2) 0.0105(19)
N3 0.021(2) 0.026(2) 0.032(3) 0.003(2) 0.003(2) 0.010(2)
N4 0.016(2) 0.020(2) 0.030(3) -0.0027(18) -0.0004(19) 0.0098(18)
N5 0.024(2) 0.019(2) 0.033(3) 0.0053(19) 0.004(2) -0.0078(19)
N6 0.020(2) 0.023(2) 0.029(3) -0.0006(19) 0.003(2) -0.0124(19)
N7 0.026(2) 0.022(2) 0.025(3) -0.0015(18) 0.009(2) -0.010(2)
N8 0.023(2) 0.024(2) 0.030(3) 0.0033(19) 0.004(2) -0.0103(19)
C1 0.031(3) 0.015(3) 0.035(4) 0.004(2) 0.009(3) 0.008(2)
C2 0.027(3) 0.029(3) 0.034(4) 0.001(2) 0.007(3) 0.007(3)
C3 0.032(3) 0.023(3) 0.036(3) -0.007(2) -0.001(3) 0.010(3)
C4 0.020(3) 0.027(3) 0.027(3) -0.001(2) 0.005(2) 0.010(2)
C5 0.036(3) 0.018(3) 0.037(4) 0.006(2) 0.008(3) 0.008(2)
C6 0.027(3) 0.031(3) 0.038(4) 0.012(3) 0.007(3) 0.009(3)
C7 0.028(3) 0.023(3) 0.030(3) 0.002(2) 0.005(3) -0.002(3)
C8 0.027(3) 0.035(3) 0.036(4) -0.002(3) 0.012(3) -0.007(3)
C9 0.039(3) 0.026(3) 0.030(3) -0.004(2) 0.006(3) -0.007(3)
C10 0.018(3) 0.028(3) 0.031(3) -0.003(2) 0.007(2) -0.009(2)
C11 0.025(3) 0.025(3) 0.039(4) 0.007(2) 0.000(3) -0.004(2)
C12 0.023(3) 0.032(3) 0.031(3) 0.000(2) -0.004(2) -0.004(2)

loop_
_atom_type_symbol
_atom_type_description
_atom_type_scat_dispersion_real
_atom_type_scat_dispersion_imag
_atom_type_scat_source
C C 0.0033 0.0016 'International Tables Vol C Tables 4.2.6.8 and 6.1.1.4'
H H 0.0000 0.0000 'International Tables Vol C Tables 4.2.6.8 and 6.1.1.4'
N N 0.0061 0.0033 'International Tables Vol C Tables 4.2.6.8 and 6.1.1.4'
Cu Cu 0.3201 1.2651 'International Tables Vol C Tables 4.2.6.8 and 6.1.1.4'

loop_
_geom_angle_atom_site_label_1
_geom_angle_atom_site_label_2
_geom_angle_atom_site_label_3
_geom_angle
_geom_angle_site_symmetry_1
_geom_angle_site_symmetry_3
N4 Cu1 N1 174.30(19) 3_455 .
N4 Cu1 Cu1 94.61(13) 3_455 6_657
N1 Cu1 Cu1 90.80(13) . 6_657
N2 Cu2 N3 175.15(18) . .
N2 Cu2 Cu3 93.20(14) . .
N3 Cu2 Cu3 91.25(13) . .
N5 Cu3 N8 175.48(19) . 3_445
N5 Cu3 Cu2 91.54(14) . .
N8 Cu3 Cu2 92.73(13) 3_445 .
N6 Cu4 N7 174.89(18) . .
N6 Cu4 Cu4 93.05(13) . 6_757
N7 Cu4 Cu4 91.94(13) . 6_757
C1 N1 C3 104.4(4) . .
C1 N1 Cu1 128.5(4) . .
C3 N1 Cu1 127.1(3) . .
C1 N2 C2 105.1(4) . .
C1 N2 Cu2 124.7(4) . .
C2 N2 Cu2 129.3(4) . .
C4 N3 C6 104.7(4) . .
C4 N3 Cu2 126.5(4) . .
C6 N3 Cu2 128.4(3) . .
C4 N4 C5 104.7(4) . .
C4 N4 Cu1 126.5(4) . 3_545
C5 N4 Cu1 128.5(3) . 3_545
C7 N5 C9 105.3(4) . .
C7 N5 Cu3 124.3(4) . .
C9 N5 Cu3 129.2(3) . .
C7 N6 C8 105.2(4) . .
C7 N6 Cu4 128.3(4) . .
C8 N6 Cu4 126.4(3) . .
C10 N7 C12 105.4(4) . .
C10 N7 Cu4 125.7(4) . .
C12 N7 Cu4 128.7(4) . .
C10 N8 C11 105.3(4) . .
C10 N8 Cu3 126.3(4) . 3
C11 N8 Cu3 128.0(3) . 3
N2 C1 N1 113.3(5) . .
C3 C2 N2 107.8(5) . .
C2 C3 N1 109.4(5) . .
N4 C4 N3 113.0(5) . .
C6 C5 N4 108.6(4) . .
C5 C6 N3 108.9(4) . .
N5 C7 N6 112.5(5) . .
C9 C8 N6 108.5(4) . .
C8 C9 N5 108.4(4) . .
N8 C10 N7 112.2(5) . .
C12 C11 N8 108.2(4) . .
C11 C12 N7 108.9(5) . .

loop_
_geom_bond_atom_site_label_1
_geom_bond_atom_site_label_2
_geom_bond_distance
_geom_bond_site_symmetry_2
Cu1 N4 1.850(4) 3_455
Cu1 N1 1.858(4) .
Cu1 Cu1 2.7893(13) 6_657
Cu2 N2 1.849(4) .
Cu2 N3 1.854(4) .
Cu2 Cu3 2.6871(9) .
Cu3 N5 1.855(4) .
Cu3 N8 1.857(4) 3_445
Cu4 N6 1.853(4) .
Cu4 N7 1.855(4) .
Cu4 Cu4 2.7817(13) 6_757
N1 C1 1.340(6) .
N1 C3 1.365(7) .
N2 C1 1.332(7) .
N2 C2 1.376(6) .
N3 C4 1.338(6) .
N3 C6 1.369(6) .
N4 C4 1.337(6) .
N4 C5 1.373(6) .
N4 Cu1 1.850(4) 3_545
N5 C7 1.332(6) .
N5 C9 1.375(6) .
N6 C7 1.343(6) .
N6 C8 1.371(6) .
N7 C10 1.348(6) .
N7 C12 1.362(6) .
N8 C10 1.334(6) .
N8 C11 1.381(6) .
N8 Cu3 1.857(4) 3
C2 C3 1.357(6) .
C5 C6 1.350(6) .
C8 C9 1.356(6) .
C11 C12 1.354(6) .
